data_2016072
loop_
_publ_author_name
'Naranya, Moolya B.'
'Chitharanjan Raj'
'Dharmaprakash, S. M.'
'Harrison, William T. A.'

_publ_section_title
;
 Sodium tris(glycinium) bis(hexafluorosilicate) glycine trisolvate
;
_journal_coeditor_code SQ3076
_journal_issue 7
_journal_name_full 'Acta Crystallographica Section C'
_journal_page_first m312
_journal_page_last m314
_journal_paper_doi 10.1107/S0108270107021774
_journal_volume 63
_journal_year 2007
_chemical_formula_iupac 'Na + , 3C2 H6 N O2 + , 2Si F6 2- , 3C2 H5 N O2'
_chemical_formula_moiety '3C2 H6 N O2 + , Na + , 2F6 Si 2- , 3C2 H5 N O2'
_chemical_formula_sum 'C12 H33 F12 N6 Na O12 Si2'
_chemical_formula_weight 760.61
_chemical_name_systematic
;
Sodium tris(glycinium) bis(hexafluorosilicate) tris(glycine)
;
_space_group_IT_number 2
_symmetry_cell_setting triclinic
_symmetry_space_group_name_Hall '-P 1'
_symmetry_space_group_name_H-M 'P -1'
_atom_sites_solution_hydrogens mixed
_atom_sites_solution_primary direct
_atom_sites_solution_secondary difmap
_audit_creation_method SHELXL97
_cell_angle_alpha 107.6310(10)
_cell_angle_beta 102.3970(10)
_cell_angle_gamma 93.5620(10)
_cell_formula_units_Z 1
_cell_length_a 5.53640(10)
_cell_length_b 10.9918(2)
_cell_length_c 11.8432(2)
_cell_measurement_reflns_used 2981
_cell_measurement_temperature 120(2)
_cell_measurement_theta_max 27.48
_cell_measurement_theta_min 1.00
_cell_volume 664.56(2)
_computing_cell_refinement 'SCALEPACK (Otwinowski & Minor, 1997)'
_computing_data_collection 'COLLECT (Nonius, 1998)'
_computing_data_reduction
;
SCALEPACK, DENZO (Otwinowski & Minor, 1997) and SORTAV (Blessing,
1995)
;
_computing_molecular_graphics 'ORTEP-3 (Farrugia, 1997)'
_computing_publication_material SHELXL97
_computing_structure_refinement 'SHELXL97 (Sheldrick, 1997)'
_computing_structure_solution 'SHELXS97 (Sheldrick, 1997)'
_diffrn_ambient_temperature 120(2)
_diffrn_measured_fraction_theta_full 0.991
_diffrn_measured_fraction_theta_max 0.991
_diffrn_measurement_device_type 'Nonius KappaCCD area-detector'
_diffrn_measurement_method '\w and \f'
_diffrn_radiation_monochromator graphite
_diffrn_radiation_source 'fine-focus sealed tube'
_diffrn_radiation_type MoK\a
_diffrn_radiation_wavelength 0.71073
_diffrn_reflns_av_R_equivalents 0.0235
_diffrn_reflns_av_sigmaI/netI 0.0173
_diffrn_reflns_limit_h_max 7
_diffrn_reflns_limit_h_min -7
_diffrn_reflns_limit_k_max 14
_diffrn_reflns_limit_k_min -14
_diffrn_reflns_limit_l_max 15
_diffrn_reflns_limit_l_min -15
_diffrn_reflns_number 14359
_diffrn_reflns_theta_full 27.52
_diffrn_reflns_theta_max 27.52
_diffrn_reflns_theta_min 1.86
_diffrn_standards_decay_% 0
_exptl_absorpt_coefficient_mu 0.304
_exptl_absorpt_correction_T_max 0.901
_exptl_absorpt_correction_T_min 0.863
_exptl_absorpt_correction_type multi-scan
_exptl_absorpt_process_details '(SADABS; Bruker, 2003)'
_exptl_crystal_colour colourless
_exptl_crystal_density_diffrn 1.901
_exptl_crystal_density_method 'not measured'
_exptl_crystal_description block
_exptl_crystal_F_000 390
_exptl_crystal_size_max 0.50
_exptl_crystal_size_mid 0.50
_exptl_crystal_size_min 0.35
_refine_diff_density_max 0.391
_refine_diff_density_min -0.368
_refine_ls_extinction_coef 0.043(3)
_refine_ls_extinction_expression Fc^*^=kFc[1+0.001xFc^2^\l^3^/sin(2\q)]^-1/4^
_refine_ls_extinction_method 'SHELXL97 (Sheldrick, 1997)'
_refine_ls_goodness_of_fit_ref 1.065
_refine_ls_hydrogen_treatment mixed
_refine_ls_matrix_type full
_refine_ls_number_parameters 212
_refine_ls_number_reflns 3041
_refine_ls_number_restraints 0
_refine_ls_restrained_S_all 1.065
_refine_ls_R_factor_all 0.0261
_refine_ls_R_factor_gt 0.0235
_refine_ls_shift/su_max 0.002
_refine_ls_shift/su_mean 0.000
_refine_ls_structure_factor_coef Fsqd
_refine_ls_weighting_details 'calc w = 1/[\s^2^(Fo^2^)+(0.0238P)^2^+0.3675P] where P=(Fo^2^+2Fc^2^)/3'
_refine_ls_weighting_scheme calc
_refine_ls_wR_factor_gt 0.0592
_refine_ls_wR_factor_ref 0.0608
_reflns_number_gt 2825
_reflns_number_total 3041
_reflns_threshold_expression I>2\s(I)
_cod_data_source_file sq3076.cif
_cod_data_source_block I
_cod_depositor_comments
;
The following automatic conversions were performed:

'_atom_sites_solution_hydrogens' value 'difmap and geom' was changed
to 'mixed'.

Automatic conversion script
Id: cif_fix_values 6452 2018-10-05 10:23:21Z andrius 
;
_cod_database_code 2016072
_cod_database_fobs_code 2016072

loop_
_symmetry_equiv_pos_as_xyz
'x, y, z'
'-x, -y, -z'

loop_
_atom_site_type_symbol
_atom_site_label
_atom_site_fract_x
_atom_site_fract_y
_atom_site_fract_z
_atom_site_U_iso_or_equiv
_atom_site_adp_type
_atom_site_calc_flag
_atom_site_refinement_flags
_atom_site_occupancy
Na Na1 0.0000 0.0000 0.0000 0.00863(14) Uani d S 1
Si Si1 0.38756(5) -0.03209(3) -0.24502(3) 0.00795(9) Uani d . 1
F F1 0.11609(12) -0.03242(7) -0.34021(6) 0.01558(16) Uani d . 1
F F2 0.52573(12) -0.06514(6) -0.36273(6) 0.01299(15) Uani d . 1
F F3 0.31163(12) -0.19241(6) -0.27208(6) 0.01305(15) Uani d . 1
F F4 0.65857(13) -0.03931(7) -0.14995(6) 0.01677(16) Uani d . 1
F F5 0.47129(13) 0.12586(6) -0.21366(6) 0.01395(15) Uani d . 1
F F6 0.25299(14) 0.00102(7) -0.12556(6) 0.01775(16) Uani d . 1
C C1 0.8232(2) 0.71694(11) 0.32627(10) 0.0132(2) Uani d . 1
C C2 1.0438(2) 0.76669(11) 0.28781(10) 0.0124(2) Uani d . 1
H H2A 1.1231 0.6936 0.2460 0.015 Uiso calc R 1
H H2B 0.9865 0.8141 0.2302 0.015 Uiso calc R 1
N N1 1.22650(18) 0.85362(9) 0.39816(9) 0.0135(2) Uani d . 1
H H1 1.3098 0.9147 0.3778 0.016 Uiso calc R 1
H H2 1.3372 0.8070 0.4290 0.016 Uiso calc R 1
H H3 1.1446 0.8925 0.4554 0.016 Uiso calc R 1
O O1 0.78169(16) 0.77272(8) 0.42448(7) 0.01554(18) Uani d . 1
O O2 0.69211(18) 0.61321(8) 0.24422(8) 0.0194(2) Uani d . 1
H H4 0.569(3) 0.5640(16) 0.2747(15) 0.023 Uiso d . 1
C C3 0.2957(2) 0.50517(11) 0.38101(10) 0.0114(2) Uani d . 1
C C4 0.1459(2) 0.39720(11) 0.40237(11) 0.0128(2) Uani d . 1
H H4A 0.1703 0.4145 0.4914 0.015 Uiso calc R 1
H H4B -0.0338 0.3958 0.3670 0.015 Uiso calc R 1
N N2 0.21964(18) 0.26954(9) 0.34721(9) 0.01177(19) Uani d . 1
H H5 0.1301 0.2082 0.3645 0.014 Uiso calc R 1
H H6 0.3853 0.2708 0.3784 0.014 Uiso calc R 1
H H7 0.1888 0.2511 0.2648 0.014 Uiso calc R 1
O O3 0.40409(17) 0.47046(8) 0.29384(8) 0.01905(19) Uani d . 1
O O4 0.29796(16) 0.61620(8) 0.44798(8) 0.01640(18) Uani d . 1
C C5 -0.0559(2) 0.32435(11) 0.03744(10) 0.0103(2) Uani d . 1
C C6 -0.3257(2) 0.34673(11) 0.02840(10) 0.0111(2) Uani d . 1
H H6A -0.3332 0.4303 0.0892 0.013 Uiso calc R 1
H H6B -0.4014 0.3505 -0.0540 0.013 Uiso calc R 1
N N3 -0.46791(17) 0.24179(9) 0.05096(9) 0.0120(2) Uani d . 1
H H8 -0.6220 0.2626 0.0575 0.014 Uiso calc R 1
H H9 -0.3853 0.2307 0.1216 0.014 Uiso calc R 1
H H10 -0.4839 0.1675 -0.0123 0.014 Uiso calc R 1
O O5 0.01814(15) 0.23100(8) 0.06531(8) 0.01313(17) Uani d . 1
O O6 0.08726(15) 0.40592(8) 0.01570(8) 0.01578(18) Uani d . 1
H H11 0.0000 0.5000 0.0000 0.019 Uiso d S 1

loop_
_atom_site_aniso_label
_atom_site_aniso_U_11
_atom_site_aniso_U_22
_atom_site_aniso_U_33
_atom_site_aniso_U_12
_atom_site_aniso_U_13
_atom_site_aniso_U_23
Na1 0.0075(3) 0.0098(3) 0.0088(3) 0.0008(2) 0.0021(2) 0.0033(2)
Si1 0.00734(15) 0.00913(15) 0.00725(15) 0.00048(11) 0.00165(11) 0.00271(11)
F1 0.0102(3) 0.0158(3) 0.0183(3) 0.0027(3) -0.0019(3) 0.0055(3)
F2 0.0160(3) 0.0137(3) 0.0112(3) 0.0029(3) 0.0072(3) 0.0040(3)
F3 0.0141(3) 0.0098(3) 0.0150(3) -0.0002(2) 0.0025(3) 0.0048(3)
F4 0.0110(3) 0.0227(4) 0.0155(3) -0.0006(3) -0.0032(3) 0.0095(3)
F5 0.0171(3) 0.0097(3) 0.0140(3) -0.0008(3) 0.0049(3) 0.0022(3)
F6 0.0207(4) 0.0185(4) 0.0156(3) -0.0001(3) 0.0121(3) 0.0029(3)
C1 0.0184(6) 0.0107(5) 0.0121(5) 0.0022(4) 0.0040(4) 0.0058(4)
C2 0.0156(5) 0.0120(5) 0.0096(5) 0.0010(4) 0.0033(4) 0.0033(4)
N1 0.0148(5) 0.0132(5) 0.0123(5) 0.0011(4) 0.0027(4) 0.0045(4)
O1 0.0203(4) 0.0149(4) 0.0111(4) -0.0009(3) 0.0058(3) 0.0031(3)
O2 0.0278(5) 0.0136(4) 0.0139(4) -0.0070(4) 0.0085(4) -0.0001(3)
C3 0.0097(5) 0.0124(5) 0.0119(5) 0.0009(4) -0.0001(4) 0.0057(4)
C4 0.0141(5) 0.0093(5) 0.0164(5) 0.0023(4) 0.0069(4) 0.0039(4)
N2 0.0121(4) 0.0105(5) 0.0139(5) 0.0023(3) 0.0048(4) 0.0044(4)
O3 0.0266(5) 0.0149(4) 0.0156(4) -0.0044(3) 0.0103(4) 0.0028(3)
O4 0.0179(4) 0.0103(4) 0.0216(4) 0.0019(3) 0.0066(3) 0.0047(3)
C5 0.0112(5) 0.0101(5) 0.0085(5) 0.0008(4) 0.0020(4) 0.0019(4)
C6 0.0106(5) 0.0105(5) 0.0132(5) 0.0020(4) 0.0034(4) 0.0050(4)
N3 0.0091(4) 0.0137(5) 0.0137(5) 0.0006(4) 0.0028(3) 0.0054(4)
O5 0.0114(4) 0.0102(4) 0.0193(4) 0.0030(3) 0.0037(3) 0.0068(3)
O6 0.0126(4) 0.0159(4) 0.0230(4) 0.0011(3) 0.0055(3) 0.0118(3)

loop_
_atom_type_symbol
_atom_type_description
_atom_type_scat_dispersion_real
_atom_type_scat_dispersion_imag
_atom_type_scat_source
C C 0.0033 0.0016 'International Tables Vol C Tables 4.2.6.8 and 6.1.1.4'
H H 0.0000 0.0000 'International Tables Vol C Tables 4.2.6.8 and 6.1.1.4'
N N 0.0061 0.0033 'International Tables Vol C Tables 4.2.6.8 and 6.1.1.4'
O O 0.0106 0.0060 'International Tables Vol C Tables 4.2.6.8 and 6.1.1.4'
F F 0.0171 0.0103 'International Tables Vol C Tables 4.2.6.8 and 6.1.1.4'
Si Si 0.0817 0.0704 'International Tables Vol C Tables 4.2.6.8 and 6.1.1.4'
Na Na 0.0362 0.0249 'International Tables Vol C Tables 4.2.6.8 and 6.1.1.4'

loop_
_geom_angle_atom_site_label_1
_geom_angle_atom_site_label_2
_geom_angle_atom_site_label_3
_geom_angle_site_symmetry_1
_geom_angle_site_symmetry_3
_geom_angle
_geom_angle_publ_flag
F4 Na1 F4 2_655 1_455 180.0 ?
F4 Na1 F6 2_655 2 92.65(3) ?
F4 Na1 F6 1_455 2 87.35(3) ?
F4 Na1 F6 2_655 . 87.35(3) ?
F4 Na1 F6 1_455 . 92.65(3) ?
F6 Na1 F6 2 . 180.0 ?
F4 Na1 O5 2_655 2 95.82(3) ?
F4 Na1 O5 1_455 2 84.18(3) ?
F6 Na1 O5 2 2 92.76(3) ?
F6 Na1 O5 . 2 87.24(3) ?
F4 Na1 O5 2_655 . 84.18(3) ?
F4 Na1 O5 1_455 . 95.82(3) ?
F6 Na1 O5 2 . 87.24(3) ?
F6 Na1 O5 . . 92.76(3) ?
O5 Na1 O5 2 . 180.0 ?
F1 Si1 F5 . . 92.75(4) ?
F1 Si1 F2 . . 90.01(4) ?
F5 Si1 F2 . . 90.28(3) ?
F1 Si1 F6 . . 90.82(4) ?
F5 Si1 F6 . . 89.69(4) ?
F2 Si1 F6 . . 179.16(4) ?
F1 Si1 F4 . . 177.28(4) ?
F5 Si1 F4 . . 89.97(4) ?
F2 Si1 F4 . . 90.02(4) ?
F6 Si1 F4 . . 89.14(4) ?
F1 Si1 F3 . . 89.44(3) ?
F5 Si1 F3 . . 177.75(4) ?
F2 Si1 F3 . . 90.26(3) ?
F6 Si1 F3 . . 89.74(4) ?
F4 Si1 F3 . . 87.84(4) ?
Si1 F4 Na1 . 2_655 165.79(5) y
Si1 F6 Na1 . . 164.78(4) y
O1 C1 O2 . . 126.18(11) ?
O1 C1 C2 . . 120.92(10) ?
O2 C1 C2 . . 112.90(10) ?
N1 C2 C1 . . 108.84(9) ?
N1 C2 H2A . . 109.9 ?
C1 C2 H2A . . 109.9 ?
N1 C2 H2B . . 109.9 ?
C1 C2 H2B . . 109.9 ?
H2A C2 H2B . . 108.3 ?
C2 N1 H1 . . 109.5 ?
C2 N1 H2 . . 109.5 ?
H1 N1 H2 . . 109.5 ?
C2 N1 H3 . . 109.5 ?
H1 N1 H3 . . 109.5 ?
H2 N1 H3 . . 109.5 ?
C1 O2 H4 . . 115.0(9) ?
O4 C3 O3 . . 126.98(11) ?
O4 C3 C4 . . 117.35(10) ?
O3 C3 C4 . . 115.66(10) ?
N2 C4 C3 . . 112.29(9) ?
N2 C4 H4A . . 109.1 ?
C3 C4 H4A . . 109.1 ?
N2 C4 H4B . . 109.1 ?
C3 C4 H4B . . 109.1 ?
H4A C4 H4B . . 107.9 ?
C4 N2 H5 . . 109.5 ?
C4 N2 H6 . . 109.5 ?
H5 N2 H6 . . 109.5 ?
C4 N2 H7 . . 109.5 ?
H5 N2 H7 . . 109.5 ?
H6 N2 H7 . . 109.5 ?
C3 O3 H4 . . 119.5(7) ?
O5 C5 O6 . . 122.74(10) ?
O5 C5 C6 . . 120.26(10) ?
O6 C5 C6 . . 117.01(10) ?
N3 C6 C5 . . 110.35(9) ?
N3 C6 H6A . . 109.6 ?
C5 C6 H6A . . 109.6 ?
N3 C6 H6B . . 109.6 ?
C5 C6 H6B . . 109.6 ?
H6A C6 H6B . . 108.1 ?
C6 N3 H8 . . 109.5 ?
C6 N3 H9 . . 109.5 ?
H8 N3 H9 . . 109.5 ?
C6 N3 H10 . . 109.5 ?
H8 N3 H10 . . 109.5 ?
H9 N3 H10 . . 109.5 ?
C5 O5 Na1 . . 145.55(7) ?
C5 O6 H11 . . 117 ?

loop_
_geom_bond_atom_site_label_1
_geom_bond_atom_site_label_2
_geom_bond_site_symmetry_2
_geom_bond_distance
_geom_bond_publ_flag
Na1 F4 2_655 2.2150(6) ?
Na1 F4 1_455 2.2150(6) y
Na1 F6 2 2.2529(7) ?
Na1 F6 . 2.2529(7) y
Na1 O5 2 2.4085(8) ?
Na1 O5 . 2.4085(8) y
Si1 F1 . 1.6730(7) y
Si1 F5 . 1.6741(7) y
Si1 F2 . 1.6871(7) y
Si1 F6 . 1.6922(7) y
Si1 F4 . 1.6938(7) y
Si1 F3 . 1.7008(7) y
F4 Na1 2_655 2.2150(6) ?
C1 O1 . 1.2175(14) ?
C1 O2 . 1.3017(14) ?
C1 C2 . 1.5179(16) ?
C2 N1 . 1.4833(14) ?
C2 H2A . 0.9900 ?
C2 H2B . 0.9900 ?
N1 H1 . 0.9100 ?
N1 H2 . 0.9100 ?
N1 H3 . 0.9100 ?
O2 H4 . 1.031(17) ?
C3 O4 . 1.2353(14) ?
C3 O3 . 1.2759(14) ?
C3 C4 . 1.5197(15) ?
C4 N2 . 1.4809(14) ?
C4 H4A . 0.9900 ?
C4 H4B . 0.9900 ?
N2 H5 . 0.9100 ?
N2 H6 . 0.9100 ?
N2 H7 . 0.9100 ?
O3 H4 . 1.435(17) ?
C5 O5 . 1.2365(14) ?
C5 O6 . 1.2797(14) ?
C5 C6 . 1.5152(15) ?
C6 N3 . 1.4786(14) ?
C6 H6A . 0.9900 ?
C6 H6B . 0.9900 ?
N3 H8 . 0.9100 ?
N3 H9 . 0.9100 ?
N3 H10 . 0.9100 ?
O6 H11 . 1.22 ?

loop_
_geom_hbond_atom_site_label_D
_geom_hbond_atom_site_label_H
_geom_hbond_atom_site_label_A
_geom_hbond_site_symmetry_A
_geom_hbond_distance_DH
_geom_hbond_distance_HA
_geom_hbond_distance_DA
_geom_hbond_angle_DHA
N1 H1 F2 2_765 0.91 1.91 2.8115(12) 169
N1 H1 F5 2_765 0.91 2.45 3.0735(12) 126
N1 H2 O4 1_655 0.91 2.18 2.8769(13) 133
N1 H2 O1 1_655 0.91 2.52 3.2299(13) 135
N1 H3 F1 1_666 0.91 2.35 3.1782(12) 151
O2 H4 O3 . 1.031(17) 1.435(17) 2.4495(12) 166.7(16)
N2 H5 F1 2 0.91 2.20 3.0750(12) 161
N2 H5 O1 2_666 0.91 2.38 2.8803(13) 115
N2 H5 F3 2 0.91 2.43 2.8760(12) 111
N2 H6 F2 2_655 0.91 2.30 2.7571(12) 110
N2 H6 O4 2_666 0.91 2.34 3.0904(13) 140
N2 H6 F3 2_655 0.91 2.36 3.0088(12) 128
N2 H7 O5 . 0.91 2.28 3.1710(13) 165
N2 H7 F4 2_655 0.91 2.61 3.1022(12) 115
N3 H8 O5 1_455 0.91 2.03 2.8840(12) 156
N3 H8 O6 1_455 0.91 2.40 3.1720(13) 143
N3 H9 F3 2 0.91 1.92 2.8014(12) 163
N3 H10 F6 1_455 0.91 2.15 2.9180(12) 142
N3 H10 F5 1_455 0.91 2.24 2.9383(12) 133
O6 H11 O6 2_565 1.22 1.22 2.4309(16) 180
C6 H6A O2 1_455 0.99 2.25 3.2316(14) 172

loop_
_geom_torsion_atom_site_label_1
_geom_torsion_atom_site_label_2
_geom_torsion_atom_site_label_3
_geom_torsion_atom_site_label_4
_geom_torsion_site_symmetry_1
_geom_torsion_site_symmetry_4
_geom_torsion
_geom_torsion_publ_flag
F5 Si1 F4 Na1 . 2_655 33.61(17) ?
F2 Si1 F4 Na1 . 2_655 123.89(17) ?
F6 Si1 F4 Na1 . 2_655 -56.08(17) ?
F3 Si1 F4 Na1 . 2_655 -145.85(17) ?
F1 Si1 F6 Na1 . . 51.34(17) ?
F5 Si1 F6 Na1 . . 144.08(17) ?
F4 Si1 F6 Na1 . . -125.94(17) ?
F3 Si1 F6 Na1 . . -38.10(17) ?
F4 Na1 F6 Si1 2_655 . 138.38(17) ?
F4 Na1 F6 Si1 1_455 . -41.62(17) ?
O5 Na1 F6 Si1 2 . 42.42(17) ?
O5 Na1 F6 Si1 . . -137.58(17) ?
O1 C1 C2 N1 . . 19.66(15) y
O2 C1 C2 N1 . . -160.74(10) ?
O4 C3 C4 N2 . . -161.49(10) ?
O3 C3 C4 N2 . . 19.24(14) y
O5 C5 C6 N3 . . -2.66(14) y
O6 C5 C6 N3 . . 177.66(9) ?
O6 C5 O5 Na1 . . -110.52(13) ?
C6 C5 O5 Na1 . . 69.82(17) ?
F4 Na1 O5 C5 2_655 . 163.02(13) ?
F4 Na1 O5 C5 1_455 . -16.98(13) ?
F6 Na1 O5 C5 2 . -104.03(13) ?
F6 Na1 O5 C5 . . 75.97(13) ?
